data_7027828
loop_
_publ_author_name
'Choudhary, Nosheen F.'
'Connelly, Neil G.'
'Hitchcock, Peter B.'
'Leigh, G. Jeffery'

_publ_section_title
;
 New compounds of tetradentate Schiff bases with vanadium(IV) and
 vanadium(V)&#x200A;&#x2020;
;
_journal_issue 24
_journal_name_full 'Journal of the Chemical Society, Dalton Transactions'
_journal_page_first 4437
_journal_paper_doi 10.1039/a908337e
_journal_year 1999
_chemical_formula_sum 'C36 H36 Cl N4 O10 V2'
_chemical_formula_weight 822.02
_chemical_name_common '[(salen)VOV(O)(salen)][ClO4]'
_chemical_name_systematic
; 
  ? 
;
_space_group_IT_number 14
_symmetry_cell_setting monoclinic
_symmetry_space_group_name_Hall '-P 2yn'
_symmetry_space_group_name_H-M 'P 1 21/n 1'
_atom_sites_solution_hydrogens geom
_atom_sites_solution_primary direct
_atom_sites_solution_secondary difmap
_audit_creation_method SHELXL
_cell_angle_alpha 90.00
_cell_angle_beta 93.33(2)
_cell_angle_gamma 90.00
_cell_formula_units_Z 4
_cell_length_a 15.157(5)
_cell_length_b 10.378(2)
_cell_length_c 23.576(5)
_cell_measurement_reflns_used 25
_cell_measurement_temperature 293(2)
_cell_measurement_theta_max 10
_cell_measurement_theta_min 7
_cell_volume 3702.2(16)
_computing_cell_refinement 'Enraf-Nonius CAD4'
_computing_data_collection 'Enraf-Nonius CAD4'
_computing_molecular_graphics 'CAMERON (Watkin and Pearce,1993)'
_computing_publication_material SHELXL-93
_computing_structure_refinement 'SHELXL-93 (Sheldrick, 1993)'
_computing_structure_solution 'SHELXS-86 (Sheldrick, 1990)'
_diffrn_ambient_temperature 293(2)
_diffrn_measurement_device ' Enraf-Nonius CAD4'
_diffrn_measurement_method \w--2\q
_diffrn_radiation_monochromator graphite
_diffrn_radiation_source 'fine-focus sealed tube'
_diffrn_radiation_type MoK\a
_diffrn_radiation_wavelength 0.71073
_diffrn_reflns_av_R_equivalents 0.0965
_diffrn_reflns_av_sigmaI/netI 0.0876
_diffrn_reflns_limit_h_max 18
_diffrn_reflns_limit_h_min 0
_diffrn_reflns_limit_k_max 12
_diffrn_reflns_limit_k_min 0
_diffrn_reflns_limit_l_max 27
_diffrn_reflns_limit_l_min -27
_diffrn_reflns_number 6744
_diffrn_reflns_theta_max 24.97
_diffrn_reflns_theta_min 2.14
_diffrn_standards_decay_% 0
_diffrn_standards_interval_time 120
_diffrn_standards_number 2
_exptl_absorpt_coefficient_mu 0.639
_exptl_absorpt_correction_T_max 1.00
_exptl_absorpt_correction_T_min 0.74
_exptl_absorpt_correction_type empirical
_exptl_crystal_density_diffrn 1.475
_exptl_crystal_description block
_exptl_crystal_F_000 1692
_exptl_crystal_size_max 0.40
_exptl_crystal_size_mid 0.25
_exptl_crystal_size_min 0.20
_refine_diff_density_max 0.733
_refine_diff_density_min -0.575
_refine_diff_density_rms 0.083
_refine_ls_extinction_method none
_refine_ls_goodness_of_fit_all 1.026
_refine_ls_goodness_of_fit_obs 1.120
_refine_ls_hydrogen_treatment riding
_refine_ls_matrix_type full
_refine_ls_number_parameters 482
_refine_ls_number_reflns 6490
_refine_ls_number_restraints 0
_refine_ls_restrained_S_all 1.028
_refine_ls_restrained_S_obs 1.120
_refine_ls_R_factor_all 0.1362
_refine_ls_R_factor_obs 0.0752
_refine_ls_shift/esd_max 0.161
_refine_ls_shift/esd_mean 0.005
_refine_ls_structure_factor_coef Fsqd
_refine_ls_weighting_details 'w=1/[\s^2^(Fo^2^)+(0.1112P)^2^+1.0968P] where P=(Fo^2^+2Fc^2^)/3'
_refine_ls_weighting_scheme calc
_refine_ls_wR_factor_all 0.2232
_refine_ls_wR_factor_obs 0.1796
_reflns_number_observed 3683
_reflns_number_total 6492
_reflns_observed_criterion >2sigma(I)
_cod_data_source_file 908337esup1.cif
_cod_data_source_block may1596
_cod_depositor_comments
;
The following automatic conversions were performed:

'_refine_ls_weighting_scheme' value 'calc
w=1/[\s^2^(Fo^2^)+(0.1112P)^2^+1.0968P] where P=(Fo^2^+2Fc^2^)/3' was
changed to 'calc'. New tag '_refine_ls_weighting_details' was
created. The value of the new tag was set to
'w=1/[\s^2^(Fo^2^)+(0.1112P)^2^+1.0968P] where P=(Fo^2^+2Fc^2^)/3'.

Automatic conversion script
Id: cif_fix_values 3143 2015-03-26 13:38:13Z robertas 
;
_cod_original_sg_symbol_H-M P2(1)/n
_cod_database_code 7027828

loop_
_symmetry_equiv_pos_as_xyz
'x, y, z'
'x+1/2, -y+1/2, z+1/2'
'-x, -y, -z'
'-x-1/2, y-1/2, -z-1/2'

loop_
_atom_site_aniso_label
_atom_site_aniso_U_11
_atom_site_aniso_U_22
_atom_site_aniso_U_33
_atom_site_aniso_U_23
_atom_site_aniso_U_13
_atom_site_aniso_U_12
V1 0.0470(4) 0.0471(4) 0.0469(4) -0.0025(4) -0.0161(3) 0.0027(4)
V2 0.0776(6) 0.0390(4) 0.0544(5) -0.0064(4) -0.0067(4) 0.0033(4)
O1 0.051(2) 0.045(2) 0.062(2) -0.004(2) -0.0178(15) 0.002(2)
O2 0.046(2) 0.053(2) 0.090(2) -0.002(2) -0.024(2) 0.002(2)
O3 0.063(2) 0.053(2) 0.045(2) 0.0051(15) -0.0086(15) 0.004(2)
O4 0.062(2) 0.051(2) 0.086(2) -0.009(2) -0.004(2) 0.009(2)
O5 0.085(2) 0.037(2) 0.070(2) -0.008(2) -0.025(2) 0.002(2)
O6 0.132(3) 0.059(2) 0.060(2) -0.007(2) 0.007(2) 0.012(2)
N1 0.048(2) 0.061(3) 0.045(2) -0.002(2) -0.014(2) 0.000(2)
N2 0.051(2) 0.058(2) 0.041(2) 0.002(2) -0.012(2) 0.000(2)
N3 0.082(3) 0.038(2) 0.047(2) 0.003(2) 0.000(2) 0.005(2)
N4 0.081(3) 0.038(2) 0.046(2) -0.004(2) -0.018(2) 0.003(2)
C1 0.050(3) 0.082(4) 0.044(3) -0.016(3) -0.012(2) -0.007(3)
C2 0.056(3) 0.057(3) 0.045(3) -0.014(2) -0.006(2) -0.002(2)
C3 0.052(3) 0.048(3) 0.058(3) -0.019(2) -0.005(2) -0.003(2)
C4 0.064(3) 0.050(3) 0.066(3) -0.010(3) -0.017(3) 0.005(3)
C5 0.076(3) 0.048(3) 0.076(3) -0.014(3) -0.003(3) -0.001(3)
C6 0.072(3) 0.058(3) 0.087(4) -0.028(3) 0.002(3) -0.008(3)
C7 0.055(3) 0.077(4) 0.067(3) -0.029(3) -0.008(3) -0.008(3)
C8 0.099(5) 0.071(4) 0.137(6) -0.030(4) 0.003(4) -0.030(4)
C9 0.057(3) 0.080(4) 0.060(3) 0.000(3) -0.021(2) 0.006(3)
C10 0.061(3) 0.077(4) 0.062(3) 0.012(3) -0.025(3) 0.011(3)
C11 0.053(3) 0.067(3) 0.046(3) 0.011(2) -0.001(2) 0.004(3)
C12 0.048(3) 0.060(3) 0.047(3) 0.005(2) -0.001(2) -0.004(2)
C13 0.045(3) 0.056(3) 0.059(3) 0.000(2) -0.010(2) -0.002(2)
C14 0.052(3) 0.068(3) 0.064(3) 0.000(3) -0.015(2) -0.004(3)
C15 0.062(3) 0.073(4) 0.067(3) -0.006(3) -0.010(3) -0.016(3)
C16 0.060(3) 0.067(3) 0.074(3) -0.002(3) -0.001(3) -0.015(3)
C17 0.057(3) 0.063(3) 0.071(3) 0.012(3) 0.001(3) -0.008(3)
C18 0.098(5) 0.068(4) 0.140(6) 0.015(4) -0.033(4) -0.028(4)
C19 0.073(3) 0.036(2) 0.055(3) 0.000(2) 0.006(3) -0.003(2)
C20 0.058(3) 0.044(3) 0.066(3) 0.000(2) 0.005(3) -0.001(2)
C21 0.066(3) 0.047(3) 0.066(3) -0.007(3) 0.007(3) -0.001(3)
C22 0.067(3) 0.054(3) 0.102(4) 0.000(3) -0.003(3) 0.009(3)
C23 0.060(3) 0.070(4) 0.117(5) 0.005(4) -0.012(3) 0.000(3)
C24 0.062(3) 0.068(4) 0.101(4) -0.005(3) -0.008(3) -0.005(3)
C25 0.070(3) 0.050(3) 0.080(4) -0.010(3) 0.007(3) -0.003(3)
C26 0.084(4) 0.088(5) 0.152(6) -0.016(5) -0.034(4) -0.011(4)
C27 0.107(4) 0.041(3) 0.055(3) 0.008(2) -0.016(3) 0.003(3)
C28 0.086(4) 0.042(3) 0.068(3) 0.004(2) -0.027(3) 0.015(3)
C29 0.087(4) 0.059(3) 0.052(3) 0.002(3) -0.027(3) 0.005(3)
C30 0.087(4) 0.052(3) 0.054(3) -0.006(2) -0.017(3) -0.005(3)
C31 0.088(4) 0.045(3) 0.048(3) -0.008(2) -0.013(3) -0.002(3)
C32 0.116(5) 0.041(3) 0.060(3) -0.004(2) -0.007(3) -0.011(3)
C33 0.124(5) 0.052(3) 0.066(3) -0.007(3) -0.018(4) -0.026(3)
C34 0.121(5) 0.065(4) 0.080(4) -0.015(3) -0.030(4) -0.033(4)
C35 0.096(4) 0.079(4) 0.065(3) -0.003(3) -0.033(3) -0.009(4)
C36 0.164(7) 0.101(6) 0.145(6) -0.021(5) -0.073(5) -0.043(5)
Cl 0.0821(10) 0.0977(12) 0.0870(10) -0.0212(9) -0.0360(8) 0.0142(9)
O7 0.163(5) 0.195(6) 0.193(5) -0.111(5) -0.098(4) 0.035(5)
O8 0.081(3) 0.166(5) 0.119(4) -0.034(4) -0.030(3) 0.005(3)
O9 0.170(5) 0.143(6) 0.403(12) 0.042(7) -0.109(7) 0.063(5)
O10 0.140(5) 0.392(11) 0.108(4) -0.032(6) -0.014(4) -0.123(6)

loop_
_atom_site_label
_atom_site_type_symbol
_atom_site_fract_x
_atom_site_fract_y
_atom_site_fract_z
_atom_site_U_iso_or_equiv
_atom_site_thermal_displace_type
_atom_site_occupancy
_atom_site_calc_flag
_atom_site_refinement_flags
V1 V 0.39917(5) 0.48458(8) 0.06630(3) 0.0477(2) Uani 1 d .
V2 V 0.31858(6) 0.55272(8) 0.21157(3) 0.0574(2) Uani 1 d .
O1 O 0.4301(2) 0.3075(3) 0.07324(13) 0.0535(9) Uani 1 d .
O2 O 0.5197(2) 0.5256(3) 0.0835(2) 0.0642(10) Uani 1 d .
O3 O 0.3492(2) 0.5296(3) 0.12075(12) 0.0540(9) Uani 1 d .
O4 O 0.2070(2) 0.5671(3) 0.1802(2) 0.0665(10) Uani 1 d .
O5 O 0.3699(2) 0.7117(3) 0.20443(14) 0.0649(10) Uani 1 d .
O6 O 0.3046(3) 0.5502(4) 0.27747(15) 0.0835(13) Uani 1 d .
N1 N 0.2988(2) 0.4299(4) 0.00958(15) 0.0523(11) Uani 1 d .
N2 N 0.3936(2) 0.6396(4) 0.01258(14) 0.0504(10) Uani 1 d .
N3 N 0.3028(3) 0.3556(4) 0.2010(2) 0.0559(11) Uani 1 d .
N4 N 0.4459(3) 0.4824(4) 0.2245(2) 0.0556(11) Uani 1 d .
C1 C 0.2658(3) 0.3160(5) 0.0028(2) 0.0591(14) Uani 1 d .
H1 H 0.2182(3) 0.3056(5) -0.0235(2) 0.071 Uiso 1 calc R
C2 C 0.2976(3) 0.2055(5) 0.0330(2) 0.0528(13) Uani 1 d .
C3 C 0.3750(3) 0.2056(5) 0.0687(2) 0.0531(13) Uani 1 d .
C4 C 0.3982(3) 0.0939(5) 0.0989(2) 0.0606(14) Uani 1 d .
H4 H 0.4508(3) 0.0911(5) 0.1212(2) 0.073 Uiso 1 calc R
C5 C 0.3435(4) -0.0128(5) 0.0958(2) 0.067(2) Uani 1 d .
H5 H 0.3593(4) -0.0853(5) 0.1173(2) 0.080 Uiso 1 calc R
C6 C 0.2657(4) -0.0150(5) 0.0618(2) 0.072(2) Uani 1 d .
C7 C 0.2446(3) 0.0935(6) 0.0304(2) 0.067(2) Uani 1 d .
H7 H 0.1934(3) 0.0930(6) 0.0066(2) 0.080 Uiso 1 calc R
C8 C 0.2041(4) -0.1299(6) 0.0622(3) 0.102(2) Uani 1 d .
H8A H 0.1802(26) -0.1462(30) 0.0242(5) 0.154 Uiso 1 calc R
H8B H 0.1569(19) -0.1122(20) 0.0864(17) 0.154 Uiso 1 calc R
H8C H 0.2363(9) -0.2043(12) 0.0760(20) 0.154 Uiso 1 calc R
C9 C 0.2555(3) 0.5390(5) -0.0193(2) 0.067(2) Uani 1 d .
H9A H 0.2150(3) 0.5798(5) 0.0055(2) 0.080 Uiso 1 calc R
H9B H 0.2221(3) 0.5097(5) -0.0532(2) 0.080 Uiso 1 calc R
C10 C 0.3260(3) 0.6349(5) -0.0353(2) 0.068(2) Uani 1 d .
H10A H 0.3525(3) 0.6075(5) -0.0698(2) 0.082 Uiso 1 calc R
H10B H 0.3000(3) 0.7195(5) -0.0417(2) 0.082 Uiso 1 calc R
C11 C 0.4437(3) 0.7390(5) 0.0195(2) 0.0552(13) Uani 1 d .
H11 H 0.4320(3) 0.8090(5) -0.0043(2) 0.066 Uiso 1 calc R
C12 C 0.5154(3) 0.7506(5) 0.0605(2) 0.0516(13) Uani 1 d .
C13 C 0.5520(3) 0.6431(5) 0.0908(2) 0.0538(13) Uani 1 d .
C14 C 0.6250(3) 0.6642(5) 0.1279(2) 0.0621(15) Uani 1 d .
H14 H 0.6507(3) 0.5944(5) 0.1473(2) 0.075 Uiso 1 calc R
C15 C 0.6606(3) 0.7842(5) 0.1369(2) 0.068(2) Uani 1 d .
H15 H 0.7086(3) 0.7943(5) 0.1629(2) 0.081 Uiso 1 calc R
C16 C 0.6261(3) 0.8915(5) 0.1078(2) 0.067(2) Uani 1 d .
C17 C 0.5554(3) 0.8717(5) 0.0693(2) 0.0636(15) Uani 1 d .
H17 H 0.5332(3) 0.9415(5) 0.0482(2) 0.076 Uiso 1 calc R
C18 C 0.6649(4) 1.0253(6) 0.1191(3) 0.104(2) Uani 1 d .
H18A H 0.7175(19) 1.0352(19) 0.0988(17) 0.155 Uiso 1 calc R
H18B H 0.6791(31) 1.0354(19) 0.1591(4) 0.155 Uiso 1 calc R
H18C H 0.6225(13) 1.0895(6) 0.1066(20) 0.155 Uiso 1 calc R
C19 C 0.2417(3) 0.3002(5) 0.1698(2) 0.0547(13) Uani 1 d .
H19 H 0.2448(3) 0.2110(5) 0.1666(2) 0.066 Uiso 1 calc R
C20 C 0.1694(3) 0.3630(5) 0.1397(2) 0.0560(13) Uani 1 d .
C21 C 0.1548(3) 0.4959(5) 0.1442(2) 0.0596(14) Uani 1 d .
C22 C 0.0839(4) 0.5526(6) 0.1143(3) 0.075(2) Uani 1 d .
H22 H 0.0751(4) 0.6411(6) 0.1165(3) 0.090 Uiso 1 calc R
C23 C 0.0268(4) 0.4783(6) 0.0815(3) 0.083(2) Uani 1 d .
H23 H -0.0201(4) 0.5177(6) 0.0611(3) 0.099 Uiso 1 calc R
C24 C 0.0368(4) 0.3456(6) 0.0777(3) 0.078(2) Uani 1 d .
C25 C 0.1074(4) 0.2897(5) 0.1070(2) 0.066(2) Uani 1 d .
H25 H 0.1145(4) 0.2008(5) 0.1053(2) 0.080 Uiso 1 calc R
C26 C -0.0298(4) 0.2629(7) 0.0434(3) 0.109(3) Uani 1 d .
H26A H -0.0059(15) 0.2393(43) 0.0080(10) 0.164 Uiso 1 calc R
H26B H -0.0835(13) 0.3107(19) 0.0360(20) 0.164 Uiso 1 calc R
H26C H -0.0421(27) 0.1865(25) 0.0645(10) 0.164 Uiso 1 calc R
C27 C 0.3743(4) 0.2798(5) 0.2296(2) 0.069(2) Uani 1 d .
H27A H 0.3726(4) 0.1916(5) 0.2160(2) 0.082 Uiso 1 calc R
H27B H 0.3685(4) 0.2794(5) 0.2704(2) 0.082 Uiso 1 calc R
C28 C 0.4582(4) 0.3431(5) 0.2156(2) 0.066(2) Uani 1 d .
H28A H 0.5069(4) 0.3111(5) 0.2401(2) 0.080 Uiso 1 calc R
H28B H 0.4707(4) 0.3261(5) 0.1764(2) 0.080 Uiso 1 calc R
C29 C 0.5109(4) 0.5486(5) 0.2451(2) 0.067(2) Uani 1 d .
H29 H 0.5628(4) 0.5050(5) 0.2559(2) 0.081 Uiso 1 calc R
C30 C 0.5098(4) 0.6877(5) 0.2530(2) 0.065(2) Uani 1 d .
C31 C 0.4396(4) 0.7644(5) 0.2317(2) 0.0611(15) Uani 1 d .
C32 C 0.4464(4) 0.8969(5) 0.2375(2) 0.073(2) Uani 1 d .
H32 H 0.4005(4) 0.9490(5) 0.2231(2) 0.088 Uiso 1 calc R
C33 C 0.5193(4) 0.9518(6) 0.2640(2) 0.082(2) Uani 1 d .
H33 H 0.5216(4) 1.0410(6) 0.2679(2) 0.098 Uiso 1 calc R
C34 C 0.5903(5) 0.8781(6) 0.2853(3) 0.090(2) Uani 1 d .
C35 C 0.5845(4) 0.7465(6) 0.2801(2) 0.082(2) Uani 1 d .
H35 H 0.6308(4) 0.6954(6) 0.2948(2) 0.098 Uiso 1 calc R
C36 C 0.6711(5) 0.9413(8) 0.3145(4) 0.140(3) Uani 1 d .
H36A H 0.7023(26) 0.9891(56) 0.2871(6) 0.209 Uiso 1 calc R
H36B H 0.7092(23) 0.8762(9) 0.3313(26) 0.209 Uiso 1 calc R
H36C H 0.6529(6) 0.9987(51) 0.3436(20) 0.209 Uiso 1 calc R
Cl Cl 0.91876(10) 0.8476(2) 0.12898(7) 0.0905(5) Uani 1 d .
O7 O 0.8989(4) 0.7503(7) 0.0909(3) 0.188(3) Uani 1 d .
O8 O 1.0084(3) 0.8586(6) 0.1433(2) 0.124(2) Uani 1 d .
O9 O 0.8799(5) 0.9553(7) 0.1106(5) 0.244(4) Uani 1 d .
O10 O 0.8761(4) 0.8244(10) 0.1784(3) 0.214(4) Uani 1 d .

loop_
_atom_type_symbol
_atom_type_description
_atom_type_scat_dispersion_real
_atom_type_scat_dispersion_imag
_atom_type_scat_source
C C 0.0033 0.0016 'International Tables Vol C Tables 4.2.6.8 and 6.1.1.4'
H H 0.0000 0.0000 'International Tables Vol C Tables 4.2.6.8 and 6.1.1.4'
N N 0.0061 0.0033 'International Tables Vol C Tables 4.2.6.8 and 6.1.1.4'
O O 0.0106 0.0060 'International Tables Vol C Tables 4.2.6.8 and 6.1.1.4'
V V 0.3005 0.5294 'International Tables Vol C Tables 4.2.6.8 and 6.1.1.4'
Cl Cl 0.1484 0.1585 'International Tables Vol C Tables 4.2.6.8 and 6.1.1.4'

loop_
_geom_angle_atom_site_label_1
_geom_angle_atom_site_label_2
_geom_angle_atom_site_label_3
_geom_angle
O3 V1 O2 105.0(2)
O3 V1 O1 109.8(2)
O2 V1 O1 88.25(14)
O3 V1 N2 105.2(2)
O2 V1 N2 87.73(15)
O1 V1 N2 144.53(15)
O3 V1 N1 103.7(2)
O2 V1 N1 150.7(2)
O1 V1 N1 87.60(15)
N2 V1 N1 79.1(2)
O6 V2 O4 103.1(2)
O6 V2 O5 100.8(2)
O4 V2 O5 106.2(2)
O6 V2 N4 91.5(2)
O4 V2 N4 158.4(2)
O5 V2 N4 86.2(2)
O6 V2 N3 94.6(2)
O4 V2 N3 86.2(2)
O5 V2 N3 157.3(2)
N4 V2 N3 76.7(2)
O6 V2 O3 171.6(2)
O4 V2 O3 81.88(14)
O5 V2 O3 84.02(14)
N4 V2 O3 81.95(13)
N3 V2 O3 78.90(13)
C3 O1 V1 127.1(3)
C13 O2 V1 125.5(3)
V1 O3 V2 159.7(2)
C21 O4 V2 135.4(3)
C31 O5 V2 131.1(3)
C1 N1 C9 119.6(4)
C1 N1 V1 127.1(3)
C9 N1 V1 112.8(3)
C11 N2 C10 120.1(4)
C11 N2 V1 123.3(3)
C10 N2 V1 116.6(3)
C19 N3 C27 120.7(4)
C19 N3 V2 125.8(3)
C27 N3 V2 113.3(3)
C29 N4 C28 118.8(4)
C29 N4 V2 124.1(3)
C28 N4 V2 116.7(3)
N1 C1 C2 124.1(4)
C3 C2 C7 118.6(5)
C3 C2 C1 123.2(4)
C7 C2 C1 117.9(4)
O1 C3 C4 118.3(4)
O1 C3 C2 122.7(4)
C4 C3 C2 118.9(4)
C5 C4 C3 120.4(5)
C4 C5 C6 122.1(5)
C7 C6 C5 117.5(5)
C7 C6 C8 121.5(5)
C5 C6 C8 120.9(6)
C6 C7 C2 122.5(5)
N1 C9 C10 108.7(4)
N2 C10 C9 107.3(4)
N2 C11 C12 125.4(5)
C17 C12 C11 119.0(5)
C17 C12 C13 118.5(4)
C11 C12 C13 122.5(5)
O2 C13 C14 120.2(4)
O2 C13 C12 121.9(4)
C14 C13 C12 117.8(5)
C15 C14 C13 122.2(5)
C14 C15 C16 121.2(5)
C17 C16 C15 117.4(5)
C17 C16 C18 121.9(5)
C15 C16 C18 120.7(5)
C16 C17 C12 122.8(5)
N3 C19 C20 126.0(4)
C21 C20 C25 118.1(5)
C21 C20 C19 122.1(5)
C25 C20 C19 119.7(4)
O4 C21 C22 119.9(5)
O4 C21 C20 119.9(5)
C22 C21 C20 120.1(5)
C23 C22 C21 119.8(5)
C22 C23 C24 121.9(6)
C25 C24 C23 118.2(5)
C25 C24 C26 120.3(6)
C23 C24 C26 121.5(5)
C24 C25 C20 121.7(5)
N3 C27 C28 106.2(4)
N4 C28 C27 106.5(4)
N4 C29 C30 124.7(5)
C31 C30 C35 119.4(5)
C31 C30 C29 122.2(5)
C35 C30 C29 118.3(5)
O5 C31 C32 120.7(5)
O5 C31 C30 120.5(4)
C32 C31 C30 118.7(5)
C33 C32 C31 120.9(6)
C32 C33 C34 121.7(5)
C35 C34 C33 118.1(5)
C35 C34 C36 121.0(6)
C33 C34 C36 120.9(6)
C34 C35 C30 121.2(6)
O9 Cl O7 109.3(5)
O9 Cl O10 101.7(6)
O7 Cl O10 109.1(5)
O9 Cl O8 114.9(4)
O7 Cl O8 113.2(4)
O10 Cl O8 107.9(3)

loop_
_geom_bond_atom_site_label_1
_geom_bond_atom_site_label_2
_geom_bond_distance
V1 O3 1.598(3)
V1 O2 1.896(3)
V1 O1 1.901(3)
V1 N2 2.046(4)
V1 N1 2.047(4)
V2 O6 1.580(4)
V2 O4 1.812(3)
V2 O5 1.836(3)
V2 N4 2.069(4)
V2 N3 2.073(4)
V2 O3 2.230(3)
O1 C3 1.348(5)
O2 C13 1.322(6)
O4 C21 1.348(6)
O5 C31 1.323(6)
N1 C1 1.290(6)
N1 C9 1.458(6)
N2 C11 1.287(6)
N2 C10 1.480(5)
N3 C19 1.285(6)
N3 C27 1.470(6)
N4 C29 1.274(6)
N4 C28 1.474(6)
C1 C2 1.418(7)
C2 C3 1.404(6)
C2 C7 1.413(7)
C3 C4 1.395(7)
C4 C5 1.382(7)
C5 C6 1.388(7)
C6 C7 1.375(8)
C6 C8 1.515(8)
C9 C10 1.523(7)
C11 C12 1.417(6)
C12 C17 1.405(7)
C12 C13 1.420(7)
C13 C14 1.388(6)
C14 C15 1.369(7)
C15 C16 1.394(7)
C16 C17 1.379(7)
C16 C18 1.526(8)
C19 C20 1.428(7)
C20 C21 1.402(7)
C20 C25 1.404(7)
C21 C22 1.382(7)
C22 C23 1.365(8)
C23 C24 1.389(8)
C24 C25 1.369(7)
C24 C26 1.521(8)
C27 C28 1.486(7)
C29 C30 1.455(7)
C30 C31 1.398(7)
C30 C35 1.407(7)
C31 C32 1.384(7)
C32 C33 1.363(8)
C33 C34 1.390(9)
C34 C35 1.374(8)
C34 C36 1.519(8)
Cl O9 1.325(7)
Cl O7 1.372(6)
Cl O10 1.385(6)
Cl O8 1.386(5)
